data_7063356
loop_
_publ_author_name
'Naveen, Ramasamy'
'Muthusamy, Sengodagounder'

_publ_section_title
;
 On-water synthesis of 3,6-dihydro-2H-thiopyrans: Doyle--Kirmse reaction
 induced by blue-LEDs and ring-closing metathesis
;
_journal_issue 32
_journal_name_full 'New Journal of Chemistry'
_journal_page_first 14305
_journal_page_last 14310
_journal_paper_doi 10.1039/D4NJ01668H
_journal_volume 48
_journal_year 2024
_chemical_formula_sum 'C14 H16 O2 S'
_chemical_formula_weight 248.33
_space_group_crystal_system triclinic
_space_group_IT_number 2
_space_group_name_Hall '-P 1'
_space_group_name_H-M_alt 'P -1'
_atom_sites_solution_hydrogens geom
_audit_creation_method SHELXL-2018/3
_audit_update_record
;
2024-02-09 deposited with the CCDC.	2024-07-15 downloaded from the CCDC.
;
_cell_angle_alpha 84.913(5)
_cell_angle_beta 82.334(4)
_cell_angle_gamma 65.082(4)
_cell_formula_units_Z 2
_cell_length_a 7.7176(9)
_cell_length_b 8.7676(11)
_cell_length_c 10.6594(13)
_cell_measurement_reflns_used 6904
_cell_measurement_temperature 298(2)
_cell_measurement_theta_max 27.02
_cell_measurement_theta_min 2.93
_cell_volume 647.86(14)
_computing_cell_refinement 'APEX3/SAINT (Bruker, 2016)'
_computing_data_collection 'APEX3(Bruker, 2016)'
_computing_data_reduction 'SAINT/XPREP (Bruker, 2016)'
_computing_molecular_graphics 'ORTEP3 (Farrugia, 1997) and Mercury (Bruno et al., 2002)'
_computing_publication_material 'SHELXL-2018/2 (Sheldrick, 2018)'
_computing_structure_refinement 'SHELXL-2018/3 (Sheldrick, 2018)'
_computing_structure_solution 'SHELXT 2018/2 (Sheldrick, 2018)'
_diffrn_ambient_temperature 298(2)
_diffrn_measured_fraction_theta_full 0.997
_diffrn_measured_fraction_theta_max 0.992
_diffrn_measurement_device_type 'Bruker axs kappa apex3 PHOTON II Diffractometer'
_diffrn_measurement_method '\f and \w scans'
_diffrn_radiation_type MoK\a
_diffrn_radiation_wavelength 0.71073
_diffrn_reflns_av_R_equivalents 0.0654
_diffrn_reflns_av_unetI/netI 0.0317
_diffrn_reflns_Laue_measured_fraction_full 0.997
_diffrn_reflns_Laue_measured_fraction_max 0.992
_diffrn_reflns_limit_h_max 9
_diffrn_reflns_limit_h_min -9
_diffrn_reflns_limit_k_max 11
_diffrn_reflns_limit_k_min -11
_diffrn_reflns_limit_l_max 13
_diffrn_reflns_limit_l_min -13
_diffrn_reflns_number 27420
_diffrn_reflns_point_group_measured_fraction_full 0.997
_diffrn_reflns_point_group_measured_fraction_max 0.992
_diffrn_reflns_theta_full 25.242
_diffrn_reflns_theta_max 27.128
_diffrn_reflns_theta_min 3.329
_diffrn_source 'fine focus sealed tube'
_exptl_absorpt_coefficient_mu 0.237
_exptl_absorpt_correction_T_max 0.745
_exptl_absorpt_correction_T_min 0.667
_exptl_absorpt_correction_type multi-scan
_exptl_absorpt_process_details 'SADABS, Bruker 2016'
_exptl_crystal_colour colorless
_exptl_crystal_density_diffrn 1.273
_exptl_crystal_description block
_exptl_crystal_F_000 264
_exptl_crystal_size_max 0.202
_exptl_crystal_size_mid 0.127
_exptl_crystal_size_min 0.074
_refine_diff_density_max 0.668
_refine_diff_density_min -0.447
_refine_diff_density_rms 0.091
_refine_ls_extinction_method none
_refine_ls_goodness_of_fit_ref 1.185
_refine_ls_hydrogen_treatment constr
_refine_ls_matrix_type full
_refine_ls_number_parameters 156
_refine_ls_number_reflns 2847
_refine_ls_number_restraints 0
_refine_ls_restrained_S_all 1.185
_refine_ls_R_factor_all 0.0817
_refine_ls_R_factor_gt 0.0614
_refine_ls_shift/su_max 0.000
_refine_ls_shift/su_mean 0.000
_refine_ls_structure_factor_coef Fsqd
_refine_ls_weighting_details 'w=1/[\s^2^(Fo^2^)+(0.0950P)^2^+0.2006P] where P=(Fo^2^+2Fc^2^)/3'
_refine_ls_weighting_scheme calc
_refine_ls_wR_factor_gt 0.1614
_refine_ls_wR_factor_ref 0.1812
_reflns_Friedel_coverage 0.000
_reflns_number_gt 2222
_reflns_number_total 2847
_reflns_threshold_expression 'I > 2\s(I)'
_cod_data_source_file d4nj01668h2.cif
_cod_data_source_block shelx
_cod_depositor_comments 'Adding full bibliography for 7063355--7063356.cif.'
_cod_database_code 7063356
_shelx_shelxl_version_number 2018/3
_shelx_space_group_comment
;
The symmetry employed for this shelxl refinement is uniquely defined
by the following loop, which should always be used as a source of
symmetry information in preference to the above space-group names.
They are only intended as comments.
;
_shelx_estimated_absorpt_t_min 0.954
_shelx_estimated_absorpt_t_max 0.983

loop_
_space_group_symop_operation_xyz
'x, y, z'
'-x, -y, -z'

loop_
_atom_site_label
_atom_site_type_symbol
_atom_site_fract_x
_atom_site_fract_y
_atom_site_fract_z
_atom_site_U_iso_or_equiv
_atom_site_adp_type
_atom_site_occupancy
_atom_site_site_symmetry_order
_atom_site_calc_flag
_atom_site_refinement_flags_posn
_atom_site_refinement_flags_adp
_atom_site_refinement_flags_occupancy
_atom_site_disorder_assembly
_atom_site_disorder_group
C1 C 0.5716(3) 0.6939(3) 0.2779(2) 0.0320(5) Uani 1 1 d . . . . .
C2 C 0.3733(3) 0.7039(3) 0.3392(2) 0.0362(5) Uani 1 1 d . . . . .
H2 H 0.397519 0.609261 0.400837 0.043 Uiso 1 1 calc R U . . .
C3 C 0.2571(4) 0.6853(3) 0.2440(3) 0.0459(6) Uani 1 1 d . . . . .
H3 H 0.155795 0.657315 0.276414 0.055 Uiso 1 1 calc R U . . .
C4 C 0.2823(4) 0.7042(4) 0.1196(3) 0.0496(7) Uani 1 1 d . . . . .
H4 H 0.196847 0.689779 0.073150 0.060 Uiso 1 1 calc R U . . .
C5 C 0.4363(4) 0.7467(4) 0.0472(3) 0.0507(7) Uani 1 1 d . . . . .
H5A H 0.383927 0.822269 -0.023740 0.061 Uiso 1 1 calc R U . . .
H5B H 0.538550 0.644651 0.013278 0.061 Uiso 1 1 calc R U . . .
C6 C 0.6629(4) 0.7532(3) 0.3709(2) 0.0415(6) Uani 1 1 d . . . . .
C7 C 0.7779(6) 0.6997(5) 0.5712(3) 0.0700(10) Uani 1 1 d . . . . .
H7A H 0.895189 0.707364 0.535748 0.105 Uiso 1 1 calc R U . . .
H7B H 0.804033 0.616422 0.639257 0.105 Uiso 1 1 calc R U . . .
H7C H 0.688118 0.806855 0.602864 0.105 Uiso 1 1 calc R U . . .
C8 C 0.7143(3) 0.5166(3) 0.2382(2) 0.0328(5) Uani 1 1 d . . . . .
C9 C 0.8928(4) 0.4955(4) 0.1747(2) 0.0461(6) Uani 1 1 d . . . . .
H9 H 0.920536 0.588838 0.155186 0.055 Uiso 1 1 calc R U . . .
C10 C 1.0284(4) 0.3386(5) 0.1406(3) 0.0606(9) Uani 1 1 d . . . . .
H10 H 1.147241 0.326871 0.099538 0.073 Uiso 1 1 calc R U . . .
C11 C 0.9891(5) 0.1983(4) 0.1670(3) 0.0634(9) Uani 1 1 d . . . . .
H11 H 1.080124 0.092559 0.142635 0.076 Uiso 1 1 calc R U . . .
C12 C 0.8149(5) 0.2169(4) 0.2292(3) 0.0590(8) Uani 1 1 d . . . . .
H12 H 0.788000 0.122984 0.248076 0.071 Uiso 1 1 calc R U . . .
C13 C 0.6780(4) 0.3745(3) 0.2644(3) 0.0463(6) Uani 1 1 d . . . . .
H13 H 0.559960 0.385009 0.306270 0.056 Uiso 1 1 calc R U . . .
C14 C 0.2530(4) 0.8657(4) 0.4113(3) 0.0543(7) Uani 1 1 d . . . . .
H14A H 0.237211 0.961687 0.355514 0.081 Uiso 1 1 calc R U . . .
H14B H 0.317405 0.868551 0.481599 0.081 Uiso 1 1 calc R U . . .
H14C H 0.129246 0.867930 0.441993 0.081 Uiso 1 1 calc R U . . .
O1 O 0.6983(4) 0.8738(3) 0.3544(2) 0.0739(7) Uani 1 1 d . . . . .
O2 O 0.6971(3) 0.6524(2) 0.47422(18) 0.0519(5) Uani 1 1 d . . . . .
S1 S 0.53576(10) 0.84425(8) 0.14171(6) 0.0445(2) Uani 1 1 d . . . . .

loop_
_atom_site_aniso_label
_atom_site_aniso_U_11
_atom_site_aniso_U_22
_atom_site_aniso_U_33
_atom_site_aniso_U_23
_atom_site_aniso_U_13
_atom_site_aniso_U_12
C1 0.0364(11) 0.0311(11) 0.0310(11) 0.0019(8) -0.0070(9) -0.0160(9)
C2 0.0344(11) 0.0358(12) 0.0374(12) -0.0003(9) -0.0024(9) -0.0142(9)
C3 0.0346(12) 0.0486(15) 0.0580(16) -0.0013(12) -0.0075(11) -0.0201(11)
C4 0.0469(14) 0.0523(16) 0.0531(16) -0.0002(12) -0.0210(12) -0.0197(12)
C5 0.0566(16) 0.0573(17) 0.0378(13) 0.0025(12) -0.0157(12) -0.0210(13)
C6 0.0487(14) 0.0411(13) 0.0418(13) 0.0000(10) -0.0080(11) -0.0250(11)
C7 0.101(3) 0.076(2) 0.0594(19) 0.0063(16) -0.0402(19) -0.055(2)
C8 0.0315(11) 0.0374(12) 0.0283(10) 0.0009(9) -0.0095(8) -0.0116(9)
C9 0.0369(13) 0.0623(17) 0.0408(13) -0.0009(12) -0.0071(10) -0.0215(12)
C10 0.0355(14) 0.084(2) 0.0449(15) -0.0062(15) -0.0070(12) -0.0061(14)
C11 0.0613(19) 0.0512(17) 0.0460(16) -0.0059(13) -0.0164(14) 0.0112(14)
C12 0.078(2) 0.0381(15) 0.0527(17) 0.0025(12) -0.0124(15) -0.0150(14)
C13 0.0506(15) 0.0345(13) 0.0500(15) 0.0023(11) -0.0053(12) -0.0147(11)
C14 0.0524(16) 0.0499(16) 0.0516(16) -0.0111(13) 0.0030(13) -0.0131(13)
O1 0.124(2) 0.0743(15) 0.0646(14) 0.0141(11) -0.0331(13) -0.0772(16)
O2 0.0755(13) 0.0520(11) 0.0452(10) 0.0088(9) -0.0286(9) -0.0384(10)
S1 0.0541(4) 0.0415(4) 0.0420(4) 0.0106(3) -0.0117(3) -0.0244(3)

loop_
_atom_type_symbol
_atom_type_description
_atom_type_scat_dispersion_real
_atom_type_scat_dispersion_imag
_atom_type_scat_source
C C 0.0033 0.0016 'International Tables Vol C Tables 4.2.6.8 and 6.1.1.4'
H H 0.0000 0.0000 'International Tables Vol C Tables 4.2.6.8 and 6.1.1.4'
O O 0.0106 0.0060 'International Tables Vol C Tables 4.2.6.8 and 6.1.1.4'
S S 0.1246 0.1234 'International Tables Vol C Tables 4.2.6.8 and 6.1.1.4'

loop_
_geom_angle_atom_site_label_1
_geom_angle_atom_site_label_2
_geom_angle_atom_site_label_3
_geom_angle
_geom_angle_site_symmetry_1
_geom_angle_site_symmetry_3
_geom_angle_publ_flag
C6 C1 C8 107.93(18) . . ?
C6 C1 C2 109.62(18) . . ?
C8 C1 C2 113.95(18) . . ?
C6 C1 S1 105.31(15) . . ?
C8 C1 S1 110.61(15) . . ?
C2 C1 S1 109.05(15) . . ?
C3 C2 C14 109.1(2) . . ?
C3 C2 C1 112.15(19) . . ?
C14 C2 C1 113.5(2) . . ?
C3 C2 H2 107.2 . . ?
C14 C2 H2 107.2 . . ?
C1 C2 H2 107.2 . . ?
C4 C3 C2 127.4(2) . . ?
C4 C3 H3 116.3 . . ?
C2 C3 H3 116.3 . . ?
C3 C4 C5 125.5(2) . . ?
C3 C4 H4 117.2 . . ?
C5 C4 H4 117.2 . . ?
C4 C5 S1 113.18(19) . . ?
C4 C5 H5A 108.9 . . ?
S1 C5 H5A 108.9 . . ?
C4 C5 H5B 108.9 . . ?
S1 C5 H5B 108.9 . . ?
H5A C5 H5B 107.8 . . ?
O1 C6 O2 124.1(2) . . ?
O1 C6 C1 125.0(2) . . ?
O2 C6 C1 110.86(19) . . ?
O2 C7 H7A 109.5 . . ?
O2 C7 H7B 109.5 . . ?
H7A C7 H7B 109.5 . . ?
O2 C7 H7C 109.5 . . ?
H7A C7 H7C 109.5 . . ?
H7B C7 H7C 109.5 . . ?
C13 C8 C9 117.7(2) . . ?
C13 C8 C1 123.7(2) . . ?
C9 C8 C1 118.6(2) . . ?
C10 C9 C8 121.0(3) . . ?
C10 C9 H9 119.5 . . ?
C8 C9 H9 119.5 . . ?
C9 C10 C11 120.5(3) . . ?
C9 C10 H10 119.8 . . ?
C11 C10 H10 119.8 . . ?
C12 C11 C10 119.2(3) . . ?
C12 C11 H11 120.4 . . ?
C10 C11 H11 120.4 . . ?
C11 C12 C13 120.6(3) . . ?
C11 C12 H12 119.7 . . ?
C13 C12 H12 119.7 . . ?
C8 C13 C12 121.0(3) . . ?
C8 C13 H13 119.5 . . ?
C12 C13 H13 119.5 . . ?
C2 C14 H14A 109.5 . . ?
C2 C14 H14B 109.5 . . ?
H14A C14 H14B 109.5 . . ?
C2 C14 H14C 109.5 . . ?
H14A C14 H14C 109.5 . . ?
H14B C14 H14C 109.5 . . ?
C6 O2 C7 115.7(2) . . ?
C5 S1 C1 96.92(12) . . ?

loop_
_geom_bond_atom_site_label_1
_geom_bond_atom_site_label_2
_geom_bond_distance
_geom_bond_site_symmetry_2
_geom_bond_publ_flag
C1 C6 1.529(3) . ?
C1 C8 1.535(3) . ?
C1 C2 1.552(3) . ?
C1 S1 1.839(2) . ?
C2 C3 1.502(3) . ?
C2 C14 1.535(3) . ?
C2 H2 0.9800 . ?
C3 C4 1.321(4) . ?
C3 H3 0.9300 . ?
C4 C5 1.491(4) . ?
C4 H4 0.9300 . ?
C5 S1 1.802(3) . ?
C5 H5A 0.9700 . ?
C5 H5B 0.9700 . ?
C6 O1 1.192(3) . ?
C6 O2 1.331(3) . ?
C7 O2 1.448(3) . ?
C7 H7A 0.9600 . ?
C7 H7B 0.9600 . ?
C7 H7C 0.9600 . ?
C8 C13 1.386(3) . ?
C8 C9 1.396(3) . ?
C9 C10 1.375(4) . ?
C9 H9 0.9300 . ?
C10 C11 1.384(5) . ?
C10 H10 0.9300 . ?
C11 C12 1.368(5) . ?
C11 H11 0.9300 . ?
C12 C13 1.387(4) . ?
C12 H12 0.9300 . ?
C13 H13 0.9300 . ?
C14 H14A 0.9600 . ?
C14 H14B 0.9600 . ?
C14 H14C 0.9600 . ?

loop_
_geom_torsion_atom_site_label_1
_geom_torsion_atom_site_label_2
_geom_torsion_atom_site_label_3
_geom_torsion_atom_site_label_4
_geom_torsion
_geom_torsion_site_symmetry_1
_geom_torsion_site_symmetry_2
_geom_torsion_site_symmetry_3
_geom_torsion_site_symmetry_4
_geom_torsion_publ_flag
C6 C1 C2 C3 167.1(2) . . . . ?
C8 C1 C2 C3 -71.9(2) . . . . ?
S1 C1 C2 C3 52.2(2) . . . . ?
C6 C1 C2 C14 42.8(3) . . . . ?
C8 C1 C2 C14 163.9(2) . . . . ?
S1 C1 C2 C14 -72.0(2) . . . . ?
C14 C2 C3 C4 108.4(3) . . . . ?
C1 C2 C3 C4 -18.2(4) . . . . ?
C2 C3 C4 C5 0.8(5) . . . . ?
C3 C4 C5 S1 -21.1(4) . . . . ?
C8 C1 C6 O1 118.9(3) . . . . ?
C2 C1 C6 O1 -116.4(3) . . . . ?
S1 C1 C6 O1 0.7(3) . . . . ?
C8 C1 C6 O2 -61.5(3) . . . . ?
C2 C1 C6 O2 63.2(3) . . . . ?
S1 C1 C6 O2 -179.63(17) . . . . ?
C6 C1 C8 C13 116.4(2) . . . . ?
C2 C1 C8 C13 -5.6(3) . . . . ?
S1 C1 C8 C13 -128.9(2) . . . . ?
C6 C1 C8 C9 -62.1(3) . . . . ?
C2 C1 C8 C9 175.9(2) . . . . ?
S1 C1 C8 C9 52.7(2) . . . . ?
C13 C8 C9 C10 -0.6(4) . . . . ?
C1 C8 C9 C10 177.9(2) . . . . ?
C8 C9 C10 C11 1.0(4) . . . . ?
C9 C10 C11 C12 -1.0(4) . . . . ?
C10 C11 C12 C13 0.7(5) . . . . ?
C9 C8 C13 C12 0.3(4) . . . . ?
C1 C8 C13 C12 -178.1(2) . . . . ?
C11 C12 C13 C8 -0.4(4) . . . . ?
O1 C6 O2 C7 1.6(4) . . . . ?
C1 C6 O2 C7 -178.0(2) . . . . ?
C4 C5 S1 C1 47.5(2) . . . . ?
C6 C1 S1 C5 178.55(17) . . . . ?
C8 C1 S1 C5 62.19(17) . . . . ?
C2 C1 S1 C5 -63.87(18) . . . . ?
